data_7009074
loop_
_publ_author_name
'Nielson, Alastair J.'
'Schwerdtfeger, Peter'
'Waters, Joyce M.'

_publ_section_title
;
 Trichloro monophenoxide complexes of titanium(IV)
;
_journal_issue 4
_journal_name_full 'Journal of the Chemical Society, Dalton Transactions'
_journal_page_first 529
_journal_paper_doi 10.1039/a908435e
_journal_year 2000
_chemical_formula_sum 'C15 H23 Cl3 O Ti'
_chemical_formula_weight 373.58
_chemical_name_systematic
; 
 ? 
;
_space_group_IT_number 14
_symmetry_cell_setting monoclinic
_symmetry_space_group_name_Hall '-P 2ybc'
_symmetry_space_group_name_H-M 'P 1 21/c 1'
_atom_sites_solution_hydrogens geom
_atom_sites_solution_primary direct
_atom_sites_solution_secondary difmap
_audit_creation_method SHELXL
_cell_angle_alpha 90.00
_cell_angle_beta 108.36(3)
_cell_angle_gamma 90.00
_cell_formula_units_Z 4
_cell_length_a 17.294(3)
_cell_length_b 6.1220(10)
_cell_length_c 17.833(4)
_cell_measurement_reflns_used 7705
_cell_measurement_temperature 203(2)
_cell_measurement_theta_max 28.26
_cell_volume 1791.9(7)
_computing_molecular_graphics ORTEP-3
_computing_structure_refinement 'SHELXL-93 (Sheldrick, 1993)'
_computing_structure_solution 'SHELXS-86 (Sheldrick, 1990)'
_diffrn_ambient_temperature 203(2)
_diffrn_measurement_device 'Siemens area detector'
_diffrn_radiation_monochromator graphite
_diffrn_radiation_source 'fine-focus sealed tube'
_diffrn_radiation_type MoK\a
_diffrn_radiation_wavelength 0.71073
_diffrn_reflns_av_R_equivalents 0.0000
_diffrn_reflns_av_sigmaI/netI 0.0285
_diffrn_reflns_limit_h_max 20
_diffrn_reflns_limit_h_min -22
_diffrn_reflns_limit_k_max 8
_diffrn_reflns_limit_k_min 0
_diffrn_reflns_limit_l_max 23
_diffrn_reflns_limit_l_min 0
_diffrn_reflns_number 4032
_diffrn_reflns_theta_max 28.29
_diffrn_reflns_theta_min 1.24
_diffrn_standards_decay_% 0
_exptl_absorpt_coefficient_mu 0.918
_exptl_absorpt_correction_T_max 0.849
_exptl_absorpt_correction_T_min 0.744
_exptl_absorpt_correction_type empirical
_exptl_crystal_colour 'Deep red'
_exptl_crystal_density_diffrn 1.385
_exptl_crystal_F_000 776
_exptl_crystal_size_max 0.28
_exptl_crystal_size_mid 0.26
_exptl_crystal_size_min 0.24
_refine_diff_density_max 0.436
_refine_diff_density_min -0.320
_refine_diff_density_rms 0.070
_refine_ls_extinction_coef 0.0000(5)
_refine_ls_extinction_expression Fc^*^=kFc[1+0.001xFc^2^\l^3^/sin(2\q)]^-1/4^
_refine_ls_extinction_method SHELXL
_refine_ls_goodness_of_fit_all 1.155
_refine_ls_goodness_of_fit_obs 1.077
_refine_ls_hydrogen_treatment 'riding on atoms to which they are attached'
_refine_ls_matrix_type full
_refine_ls_number_parameters 182
_refine_ls_number_reflns 4032
_refine_ls_number_restraints 0
_refine_ls_restrained_S_all 1.155
_refine_ls_restrained_S_obs 1.077
_refine_ls_R_factor_all 0.0466
_refine_ls_R_factor_obs 0.0358
_refine_ls_shift/esd_max -2.822
_refine_ls_shift/esd_mean 0.016
_refine_ls_structure_factor_coef Fsqd
_refine_ls_weighting_details 'w=1/[\s^2^(Fo^2^)+(0.0422P)^2^+1.2650P] where P=(Fo^2^+2Fc^2^)/3'
_refine_ls_weighting_scheme calc
_refine_ls_wR_factor_all 0.1024
_refine_ls_wR_factor_obs 0.0875
_reflns_number_observed 3416
_reflns_number_total 4032
_reflns_observed_criterion >2sigma(I)
_cod_data_source_file a908435e.txt
_cod_data_source_block ajn25
_cod_depositor_comments
;
The following automatic conversions were performed:
'_symmetry_cell_setting' value 'Monoclinic' changed to 'monoclinic'
according to '/home/saulius/struct/CIF-dictionaries/cif_core.dic'
dictionary named 'cif_core.dic' version 2.4.1 from 2010-06-29.

Automatic conversion script
Id: cif_fix_enum 1527 2010-12-29 10:47:43Z saulius 

The following automatic conversions were performed:

'_refine_ls_weighting_scheme' value 'calc
w=1/[\s^2^(Fo^2^)+(0.0422P)^2^+1.2650P] where P=(Fo^2^+2Fc^2^)/3' was
changed to 'calc'. New tag '_refine_ls_weighting_details' was
created. The value of the new tag was set to
'w=1/[\s^2^(Fo^2^)+(0.0422P)^2^+1.2650P] where P=(Fo^2^+2Fc^2^)/3'.

Automatic conversion script
Id: cif_fix_values 3143 2015-03-26 13:38:13Z robertas 
;
_cod_original_cell_volume 1791.9(6)
_cod_original_sg_symbol_H-M 'P 2(1)/c'
_cod_database_code 7009074

loop_
_symmetry_equiv_pos_as_xyz
'x, y, z'
'-x, y+1/2, -z+1/2'
'-x, -y, -z'
'x, -y-1/2, z-1/2'

loop_
_atom_site_aniso_label
_atom_site_aniso_U_11
_atom_site_aniso_U_22
_atom_site_aniso_U_33
_atom_site_aniso_U_23
_atom_site_aniso_U_13
_atom_site_aniso_U_12
Ti 0.0237(2) 0.0261(2) 0.0196(2) 0.00309(15) 0.00467(14) -0.0012(2)
Cl1 0.0359(3) 0.0443(4) 0.0362(3) 0.0174(3) 0.0048(2) 0.0055(3)
Cl2 0.0391(3) 0.0398(3) 0.0279(3) -0.0030(2) 0.0106(2) 0.0048(2)
Cl3 0.0376(3) 0.0398(3) 0.0397(3) 0.0010(3) 0.0037(3) -0.0140(3)
O1 0.0239(7) 0.0279(8) 0.0180(7) 0.0013(6) 0.0044(6) -0.0006(6)
C1 0.0237(10) 0.0219(10) 0.0170(9) 0.0012(8) 0.0071(8) 0.0019(8)
C2 0.0232(10) 0.0271(10) 0.0163(9) -0.0014(8) 0.0056(8) 0.0033(8)
C3 0.0280(11) 0.0340(12) 0.0180(10) 0.0038(9) 0.0065(8) 0.0042(9)
C4 0.0312(11) 0.0329(12) 0.0237(10) 0.0030(9) 0.0112(9) 0.0014(9)
C5 0.0234(10) 0.0318(12) 0.0240(10) -0.0007(9) 0.0082(8) -0.0008(9)
C6 0.0217(10) 0.0250(10) 0.0178(10) -0.0024(8) 0.0046(8) 0.0016(8)
C7 0.0375(14) 0.054(2) 0.0361(14) 0.0175(12) 0.0116(11) -0.0034(12)
C8 0.0237(10) 0.0334(12) 0.0178(10) -0.0012(9) 0.0032(8) 0.0018(9)
C9 0.0233(10) 0.0411(13) 0.0259(11) -0.0027(10) 0.0066(8) 0.0045(9)
C10 0.0313(12) 0.055(2) 0.0201(11) 0.0024(10) -0.0017(9) -0.0007(11)
C11 0.0359(12) 0.0363(13) 0.0281(12) -0.0092(10) 0.0056(10) -0.0028(10)
C12 0.0219(10) 0.0292(11) 0.0188(10) 0.0010(8) 0.0015(8) 0.0020(8)
C13 0.0229(11) 0.0465(15) 0.0290(12) 0.0000(10) 0.0023(9) -0.0014(10)
C14 0.0319(12) 0.0363(13) 0.0194(10) -0.0035(9) 0.0037(9) -0.0013(10)
C15 0.0289(11) 0.0329(12) 0.0296(12) 0.0010(10) 0.0045(9) 0.0074(9)

loop_
_atom_site_label
_atom_site_type_symbol
_atom_site_fract_x
_atom_site_fract_y
_atom_site_fract_z
_atom_site_U_iso_or_equiv
_atom_site_thermal_displace_type
_atom_site_occupancy
_atom_site_calc_flag
_atom_site_refinement_flags
_atom_site_disorder_group
Ti Ti 0.30248(2) 0.76686(6) 0.37228(2) 0.02365(12) Uani 1 d . .
Cl1 Cl 0.21560(4) 0.96005(11) 0.27978(4) 0.0403(2) Uani 1 d . .
Cl2 Cl 0.34337(4) 0.49460(10) 0.31444(3) 0.0356(2) Uani 1 d . .
Cl3 Cl 0.40600(4) 0.98209(11) 0.42478(4) 0.0410(2) Uani 1 d . .
O1 O 0.26000(9) 0.6632(2) 0.44200(8) 0.0238(3) Uani 1 d . .
C1 C 0.23161(12) 0.5229(3) 0.48876(12) 0.0207(4) Uani 1 d . .
C2 C 0.28579(12) 0.4579(4) 0.56297(12) 0.0223(4) Uani 1 d . .
C3 C 0.25649(13) 0.3010(4) 0.60351(12) 0.0268(5) Uani 1 d . .
H3 H 0.29109(13) 0.2520(4) 0.65257(12) 0.050 Uiso 1 calc R .
C4 C 0.17905(14) 0.2134(4) 0.57531(13) 0.0287(5) Uani 1 d . .
C5 C 0.12676(13) 0.2940(4) 0.50478(13) 0.0262(5) Uani 1 d . .
H5 H 0.07320(13) 0.2400(4) 0.48649(13) 0.050 Uiso 1 calc R .
C6 C 0.15023(12) 0.4512(3) 0.46010(12) 0.0219(4) Uani 1 d . .
C7 C 0.1517(2) 0.0344(5) 0.6194(2) 0.0426(6) Uani 1 d . .
H71 H 0.0960(2) -0.0061(5) 0.5908(2) 0.050 Uiso 1 calc R .
H72 H 0.1548(2) 0.0859(5) 0.6717(2) 0.050 Uiso 1 calc R .
H73 H 0.1869(2) -0.0918(5) 0.6241(2) 0.050 Uiso 1 calc R .
C8 C 0.37198(13) 0.5528(4) 0.59923(12) 0.0257(5) Uani 1 d . .
C9 C 0.42719(13) 0.4871(4) 0.55035(14) 0.0304(5) Uani 1 d . .
H91 H 0.48109(13) 0.5484(4) 0.57420(14) 0.050 Uiso 1 calc R .
H92 H 0.40438(13) 0.5423(4) 0.49691(14) 0.050 Uiso 1 calc R .
H93 H 0.43098(13) 0.3291(4) 0.54905(14) 0.050 Uiso 1 calc R .
C10 C 0.4135(2) 0.4655(5) 0.68353(14) 0.0377(6) Uani 1 d . .
H101 H 0.3808(2) 0.5032(5) 0.71693(14) 0.050 Uiso 1 calc R .
H102 H 0.4671(2) 0.5305(5) 0.70480(14) 0.050 Uiso 1 calc R .
H103 H 0.4187(2) 0.3079(5) 0.68184(14) 0.050 Uiso 1 calc R .
C11 C 0.3670(2) 0.8023(4) 0.60693(14) 0.0345(5) Uani 1 d . .
H111 H 0.3317(2) 0.8374(4) 0.63805(14) 0.050 Uiso 1 calc R .
H112 H 0.3452(2) 0.8666(4) 0.55480(14) 0.050 Uiso 1 calc R .
H113 H 0.4211(2) 0.8602(4) 0.63281(14) 0.050 Uiso 1 calc R .
C12 C 0.08790(13) 0.5412(4) 0.38453(12) 0.0245(4) Uani 1 d . .
C13 C 0.00186(13) 0.4510(4) 0.37203(14) 0.0342(5) Uani 1 d . .
H131 H 0.00255(13) 0.2932(4) 0.36742(14) 0.050 Uiso 1 calc R .
H132 H -0.03543(13) 0.5123(4) 0.32407(14) 0.050 Uiso 1 calc R .
H133 H -0.01586(13) 0.4905(4) 0.41670(14) 0.050 Uiso 1 calc R .
C14 C 0.11057(14) 0.4733(4) 0.31103(13) 0.0302(5) Uani 1 d . .
H141 H 0.16477(14) 0.5263(4) 0.31580(13) 0.050 Uiso 1 calc R .
H142 H 0.07167(14) 0.5355(4) 0.26421(13) 0.050 Uiso 1 calc R .
H143 H 0.10957(14) 0.3153(4) 0.30674(13) 0.050 Uiso 1 calc R .
C15 C 0.08189(14) 0.7906(4) 0.39130(14) 0.0316(5) Uani 1 d . .
H151 H 0.13507(14) 0.8554(4) 0.39935(14) 0.050 Uiso 1 calc R .
H152 H 0.06316(14) 0.8258(4) 0.43573(14) 0.050 Uiso 1 calc R .
H153 H 0.04364(14) 0.8479(4) 0.34311(14) 0.050 Uiso 1 calc R .

loop_
_atom_type_symbol
_atom_type_description
_atom_type_scat_dispersion_real
_atom_type_scat_dispersion_imag
_atom_type_scat_source
C C 0.0033 0.0016 'International Tables Vol C Tables 4.2.6.8 and 6.1.1.4'
H H 0.0000 0.0000 'International Tables Vol C Tables 4.2.6.8 and 6.1.1.4'
O O 0.0106 0.0060 'International Tables Vol C Tables 4.2.6.8 and 6.1.1.4'
Cl Cl 0.1484 0.1585 'International Tables Vol C Tables 4.2.6.8 and 6.1.1.4'
Ti Ti 0.2776 0.4457 'International Tables Vol C Tables 4.2.6.8 and 6.1.1.4'

loop_
_geom_angle_atom_site_label_1
_geom_angle_atom_site_label_2
_geom_angle_atom_site_label_3
_geom_angle
_geom_angle_site_symmetry_1
_geom_angle_site_symmetry_3
_geom_angle_publ_flag
O1 Ti Cl3 112.66(6) . . ?
O1 Ti Cl2 109.18(6) . . ?
Cl3 Ti Cl2 108.57(3) . . ?
O1 Ti Cl1 112.84(5) . . ?
Cl3 Ti Cl1 105.78(4) . . ?
Cl2 Ti Cl1 107.58(3) . . ?
C1 O1 Ti 163.08(14) . . ?
O1 C1 C6 118.5(2) . . ?
O1 C1 C2 118.6(2) . . ?
C6 C1 C2 122.9(2) . . ?
C3 C2 C1 116.0(2) . . ?
C3 C2 C8 120.4(2) . . ?
C1 C2 C8 123.7(2) . . ?
C4 C3 C2 123.3(2) . . ?
C3 C4 C5 118.2(2) . . ?
C3 C4 C7 121.2(2) . . ?
C5 C4 C7 120.6(2) . . ?
C4 C5 C6 122.8(2) . . ?
C5 C6 C1 116.6(2) . . ?
C5 C6 C12 120.0(2) . . ?
C1 C6 C12 123.4(2) . . ?
C9 C8 C2 110.8(2) . . ?
C9 C8 C11 111.9(2) . . ?
C2 C8 C11 109.8(2) . . ?
C9 C8 C10 106.3(2) . . ?
C2 C8 C10 111.7(2) . . ?
C11 C8 C10 106.2(2) . . ?
C13 C12 C15 106.4(2) . . ?
C13 C12 C6 112.2(2) . . ?
C15 C12 C6 109.4(2) . . ?
C13 C12 C14 105.9(2) . . ?
C15 C12 C14 112.1(2) . . ?
C6 C12 C14 110.7(2) . . ?

loop_
_geom_bond_atom_site_label_1
_geom_bond_atom_site_label_2
_geom_bond_distance
_geom_bond_site_symmetry_2
_geom_bond_publ_flag
Ti O1 1.7503(15) . ?
Ti Cl3 2.1822(8) . ?
Ti Cl2 2.1913(8) . ?
Ti Cl1 2.1945(9) . ?
O1 C1 1.390(2) . ?
C1 C6 1.408(3) . ?
C1 C2 1.417(3) . ?
C2 C3 1.391(3) . ?
C2 C8 1.539(3) . ?
C3 C4 1.382(3) . ?
C4 C5 1.388(3) . ?
C4 C7 1.509(3) . ?
C5 C6 1.389(3) . ?
C6 C12 1.538(3) . ?
C8 C9 1.535(3) . ?
C8 C11 1.539(3) . ?
C8 C10 1.543(3) . ?
C12 C13 1.536(3) . ?
C12 C15 1.538(3) . ?
C12 C14 1.539(3) . ?

loop_
_cod_related_entry_id
_cod_related_entry_database
_cod_related_entry_code
1 ChemSpider 30652716
